data_2231850
loop_
_publ_author_name
'Erben, Milan'
'Vinkl\'arek, Jarom\'ir'
'R\%u\<zi\<cka, Ale\<s'

_publ_section_title
;
 Acetylferrocene--2-chloro-1-ferrocenylethanone (1/1)
;
_journal_coeditor_code CV5144
_journal_issue 10
_journal_name_full 'Acta Crystallographica Section E'
_journal_page_first m1447
_journal_page_last m1448
_journal_paper_doi 10.1107/S1600536811038244
_journal_volume 67
_journal_year 2011
_chemical_formula_iupac '[Fe (C5 H5) (C7 H6 Cl O)] [Fe (C5 H5) (C7 H7 O)]'
_chemical_formula_moiety 'C12 H11 Cl1 Fe1 O1, C12 H12 Fe1 O1'
_chemical_formula_sum 'C24 H23 Cl Fe2 O2'
_chemical_formula_weight 490.56
_chemical_melting_point 350
_chemical_name_systematic
;
acetylferrocene--2-chloro-1-ferrocenylethanone (1/1)
;
_space_group_IT_number 13
_symmetry_cell_setting monoclinic
_symmetry_space_group_name_Hall '-P 2yc'
_symmetry_space_group_name_H-M 'P 1 2/c 1'
_atom_sites_solution_hydrogens geom
_atom_sites_solution_primary direct
_atom_sites_solution_secondary difmap
_audit_creation_method SHELXL-97
_cell_angle_alpha 90.0
_cell_angle_beta 112.031(7)
_cell_angle_gamma 90.0
_cell_formula_units_Z 4
_cell_length_a 15.2981(11)
_cell_length_b 5.7338(3)
_cell_length_c 24.4051(12)
_cell_measurement_reflns_used 9981
_cell_measurement_temperature 150.0(10)
_cell_measurement_theta_max 27.5
_cell_measurement_theta_min 1
_cell_volume 1984.4(2)
_computing_cell_refinement 'DENZO/SCALEPACK (Otwinowski & Minor, 1997)'
_computing_data_collection 'COLLECT (Hooft, 1998)'
_computing_data_reduction 'DENZO/SCALEPACK (Otwinowski & Minor, 1997)'
_computing_molecular_graphics 'PLATON (Spek, 2009)'
_computing_publication_material 'enCIFer (Allen et al., 2004)'
_computing_structure_refinement 'SHELXL-97 (Sheldrick, 2008)'
_computing_structure_solution 'SIR92 (Altomare <i>et al.</i>, 1994)'
_diffrn_ambient_temperature 150.0(10)
_diffrn_detector_area_resol_mean 9.091
_diffrn_measured_fraction_theta_full 0.986
_diffrn_measured_fraction_theta_max 0.986
_diffrn_measurement_device_type 'Nonius KappaCCD area-detector'
_diffrn_measurement_method '\f and \w scans to fill the Ewald sphere'
_diffrn_radiation_monochromator graphite
_diffrn_radiation_type MoK\a
_diffrn_radiation_wavelength 0.71073
_diffrn_reflns_av_R_equivalents 0.0519
_diffrn_reflns_av_sigmaI/netI 0.0742
_diffrn_reflns_limit_h_max 19
_diffrn_reflns_limit_h_min -18
_diffrn_reflns_limit_k_max 7
_diffrn_reflns_limit_k_min -5
_diffrn_reflns_limit_l_max 31
_diffrn_reflns_limit_l_min -21
_diffrn_reflns_number 9948
_diffrn_reflns_theta_full 27.50
_diffrn_reflns_theta_max 27.50
_diffrn_reflns_theta_min 2.69
_diffrn_standards_number 0
_exptl_absorpt_coefficient_mu 1.615
_exptl_absorpt_correction_T_max 0.886
_exptl_absorpt_correction_T_min 0.791
_exptl_absorpt_correction_type gaussian
_exptl_absorpt_process_details
;
(Coppens, 1970)
;
_exptl_crystal_colour red
_exptl_crystal_density_diffrn 1.642
_exptl_crystal_density_method 'not measured'
_exptl_crystal_description block
_exptl_crystal_F_000 1008
_exptl_crystal_size_max 0.15
_exptl_crystal_size_mid 0.10
_exptl_crystal_size_min 0.08
_refine_diff_density_max 0.483
_refine_diff_density_min -1.215
_refine_ls_extinction_method none
_refine_ls_goodness_of_fit_ref 0.973
_refine_ls_hydrogen_treatment constr
_refine_ls_matrix_type full
_refine_ls_number_parameters 262
_refine_ls_number_reflns 4502
_refine_ls_number_restraints 0
_refine_ls_restrained_S_all 0.973
_refine_ls_R_factor_all 0.0962
_refine_ls_R_factor_gt 0.0589
_refine_ls_shift/su_max 0.000
_refine_ls_shift/su_mean 0.000
_refine_ls_structure_factor_coef Fsqd
_refine_ls_weighting_details 'calc w=1/[\s^2^(Fo^2^)+(0.0630P)^2^+9.3142P] where P=(Fo^2^+2Fc^2^)/3'
_refine_ls_weighting_scheme calc
_refine_ls_wR_factor_gt 0.1297
_refine_ls_wR_factor_ref 0.1514
_reflns_number_gt 3232
_reflns_number_total 4502
_reflns_threshold_expression >2sigma(I)
_cod_data_source_file cv5144.cif
_cod_data_source_block I
_cod_original_cell_volume 1984.5(2)
_cod_original_sg_symbol_H-M 'P 2/c'
_cod_original_formula_sum 'C24 H23 Cl1 Fe2 O2'
_cod_database_code 2231850
_cod_database_fobs_code 2231850

loop_
_symmetry_equiv_pos_as_xyz
'x, y, z'
'-x, y, -z+1/2'
'-x, -y, -z'
'x, -y, z-1/2'

loop_
_atom_site_type_symbol
_atom_site_label
_atom_site_fract_x
_atom_site_fract_y
_atom_site_fract_z
_atom_site_U_iso_or_equiv
_atom_site_adp_type
_atom_site_calc_flag
_atom_site_refinement_flags
_atom_site_occupancy
_atom_site_symmetry_multiplicity
Fe Fe1 0.22439(4) 0.81308(10) 0.05785(3) 0.01538(18) Uani d . 1 1
Fe Fe2 0.36043(5) 0.35801(11) 0.34458(3) 0.01683(18) Uani d . 1 1
Cl Cl1 0.08171(16) 0.8811(4) 0.22170(9) 0.0682(6) Uani d . 1 1
O O1 0.1117(3) 1.2154(6) 0.13777(18) 0.0347(9) Uani d . 1 1
C C10 0.3214(3) 0.5641(8) 0.0624(2) 0.0215(10) Uani d . 1 1
H H10 0.3124 0.4388 0.0367 0.026 Uiso d R 1 1
C C1 0.1050(3) 0.9508(8) 0.0629(2) 0.0199(10) Uani d . 1 1
C C2 0.0869(3) 0.7242(8) 0.0358(2) 0.0195(10) Uani d . 1 1
H H2 0.0652 0.5943 0.0497 0.023 Uiso d R 1 1
O O2 0.1710(3) 0.6485(6) 0.38637(19) 0.0358(9) Uani d . 1 1
C C12 0.3591(3) 0.9268(8) 0.1048(2) 0.0228(10) Uani d . 1 1
H H12 0.3785 1.0814 0.1117 0.027 Uiso d R 1 1
C C14 0.3080(3) 0.1198(8) 0.3857(2) 0.0222(10) Uani d . 1 1
H H14 0.2677 -0.0025 0.3674 0.027 Uiso d R 1 1
C C18 0.1843(3) 0.4500(9) 0.3721(2) 0.0238(10) Uani d . 1 1
C C3 0.1083(3) 0.7360(9) -0.0156(2) 0.0231(10) Uani d . 1 1
H H3 0.1021 0.6144 -0.0421 0.028 Uiso d R 1 1
C C13 0.2802(3) 0.3504(8) 0.3943(2) 0.0198(10) Uani d . 1 1
C C11 0.3566(3) 0.7881(9) 0.0558(2) 0.0211(10) Uani d . 1 1
H H11 0.3748 0.8349 0.0251 0.025 Uiso d R 1 1
C C15 0.4080(4) 0.1097(9) 0.4101(2) 0.0259(11) Uani d . 1 1
H H15 0.4448 -0.0204 0.4110 0.031 Uiso d R 1 1
C C5 0.1390(3) 1.0972(8) 0.0278(2) 0.0226(10) Uani d . 1 1
H H5 0.1564 1.2530 0.0352 0.027 Uiso d R 1 1
C C9 0.3028(3) 0.5646(8) 0.1146(2) 0.0235(11) Uani d . 1 1
H H9 0.2792 0.4401 0.1293 0.028 Uiso d R 1 1
C C17 0.3638(3) 0.4823(8) 0.4241(2) 0.0204(10) Uani d . 1 1
H H17 0.3666 0.6379 0.4354 0.024 Uiso d R 1 1
C C8 0.3258(3) 0.7881(9) 0.1412(2) 0.0238(11) Uani d . 1 1
H H8 0.3204 0.8349 0.1763 0.029 Uiso d R 1 1
C C4 0.1408(3) 0.9647(9) -0.0203(2) 0.0228(10) Uani d . 1 1
H H4 0.1597 1.0180 -0.0501 0.027 Uiso d R 1 1
C C16 0.4420(4) 0.3345(9) 0.4331(2) 0.0248(11) Uani d . 1 1
H H16 0.5050 0.3769 0.4510 0.030 Uiso d R 1 1
C C7 0.0684(4) 0.8231(10) 0.1510(3) 0.0348(13) Uani d . 1 1
H H7A 0.1049 0.6851 0.1507 0.042 Uiso d R 1 1
H H7B 0.0027 0.7871 0.1286 0.042 Uiso d R 1 1
C C23 0.4422(4) 0.4927(12) 0.3029(2) 0.0408(16) Uani d . 1 1
H H23 0.5052 0.5363 0.3207 0.049 Uiso d R 1 1
C C21 0.3125(4) 0.2756(11) 0.2570(2) 0.0382(14) Uani d . 1 1
H H21 0.2738 0.1502 0.2391 0.046 Uiso d R 1 1
C C6 0.0974(3) 1.0163(9) 0.1187(2) 0.0234(10) Uani d . 1 1
C C19 0.1050(4) 0.3049(10) 0.3315(3) 0.0340(13) Uani d . 1 1
H H19A 0.0461 0.3740 0.3282 0.041 Uiso d R 1 1
H H19B 0.1087 0.1491 0.3466 0.041 Uiso d R 1 1
H H19C 0.1091 0.3003 0.2932 0.041 Uiso d R 1 1
C C24 0.3630(7) 0.6347(10) 0.2938(3) 0.057(2) Uani d . 1 1
H H24 0.3632 0.7901 0.3047 0.068 Uiso d R 1 1
C C22 0.4093(4) 0.2720(11) 0.2798(3) 0.0372(13) Uani d . 1 1
H H22 0.4464 0.1436 0.2799 0.045 Uiso d R 1 1
C C20 0.2817(5) 0.4942(13) 0.2643(3) 0.0453(17) Uani d . 1 1
H H20 0.2192 0.5413 0.2526 0.054 Uiso d R 1 1

loop_
_atom_site_aniso_label
_atom_site_aniso_U_11
_atom_site_aniso_U_22
_atom_site_aniso_U_33
_atom_site_aniso_U_12
_atom_site_aniso_U_13
_atom_site_aniso_U_23
Fe1 0.0120(3) 0.0136(3) 0.0193(4) 0.0013(2) 0.0044(3) 0.0008(3)
Fe2 0.0177(3) 0.0177(3) 0.0147(3) -0.0025(3) 0.0056(3) -0.0002(3)
Cl1 0.0756(14) 0.0759(13) 0.0513(11) 0.0204(11) 0.0220(10) -0.0051(10)
O1 0.031(2) 0.030(2) 0.040(2) 0.0007(16) 0.0092(17) -0.0108(18)
C10 0.014(2) 0.023(2) 0.025(3) 0.0067(18) 0.0044(19) -0.003(2)
C1 0.013(2) 0.019(2) 0.026(3) 0.0046(18) 0.0057(19) 0.001(2)
C2 0.012(2) 0.017(2) 0.029(3) -0.0045(17) 0.0077(19) -0.002(2)
O2 0.033(2) 0.027(2) 0.054(3) 0.0020(16) 0.024(2) -0.0088(18)
C12 0.012(2) 0.019(2) 0.032(3) 0.0011(18) 0.003(2) -0.003(2)
C14 0.025(3) 0.018(2) 0.025(2) -0.0031(19) 0.011(2) 0.0023(19)
C18 0.023(2) 0.028(3) 0.025(3) -0.004(2) 0.015(2) -0.001(2)
C3 0.020(2) 0.026(2) 0.020(2) -0.001(2) 0.0035(19) -0.002(2)
C13 0.023(2) 0.020(2) 0.018(2) -0.0055(19) 0.0099(19) -0.0015(19)
C11 0.013(2) 0.030(3) 0.023(2) 0.0003(19) 0.0094(19) 0.002(2)
C15 0.025(3) 0.024(3) 0.028(3) 0.002(2) 0.009(2) 0.009(2)
C5 0.013(2) 0.016(2) 0.033(3) 0.0019(17) 0.002(2) 0.008(2)
C9 0.013(2) 0.020(2) 0.032(3) 0.0011(18) 0.003(2) 0.008(2)
C17 0.028(3) 0.018(2) 0.017(2) -0.0087(19) 0.010(2) -0.0028(19)
C8 0.016(2) 0.034(3) 0.016(2) 0.006(2) 0.0000(19) 0.001(2)
C4 0.017(2) 0.026(2) 0.021(2) 0.0020(19) 0.003(2) 0.007(2)
C16 0.022(2) 0.033(3) 0.015(2) -0.007(2) 0.0019(19) 0.006(2)
C7 0.024(3) 0.041(3) 0.039(3) 0.007(2) 0.011(2) 0.005(3)
C23 0.031(3) 0.066(4) 0.025(3) -0.024(3) 0.010(2) 0.006(3)
C21 0.049(4) 0.046(3) 0.021(3) -0.019(3) 0.014(3) -0.010(3)
C6 0.012(2) 0.025(3) 0.031(3) 0.0035(19) 0.006(2) 0.000(2)
C19 0.023(3) 0.039(3) 0.037(3) -0.004(2) 0.008(2) -0.010(3)
C24 0.138(8) 0.018(3) 0.034(3) 0.001(4) 0.055(4) 0.004(3)
C22 0.044(3) 0.042(3) 0.036(3) 0.006(3) 0.027(3) 0.006(3)
C20 0.039(3) 0.073(5) 0.025(3) 0.019(3) 0.013(3) 0.025(3)

loop_
_atom_type_symbol
_atom_type_description
_atom_type_scat_dispersion_real
_atom_type_scat_dispersion_imag
_atom_type_scat_source
C C 0.0033 0.0016 'International Tables Vol C Tables 4.2.6.8 and 6.1.1.4'
H H 0.0000 0.0000 'International Tables Vol C Tables 4.2.6.8 and 6.1.1.4'
O O 0.0106 0.0060 'International Tables Vol C Tables 4.2.6.8 and 6.1.1.4'
Fe Fe 0.3463 0.8444 'International Tables Vol C Tables 4.2.6.8 and 6.1.1.4'
Cl Cl 0.1484 0.1585 'International Tables Vol C Tables 4.2.6.8 and 6.1.1.4'

loop_
_exptl_crystal_face_index_h
_exptl_crystal_face_index_k
_exptl_crystal_face_index_l
_exptl_crystal_face_perp_dist
1 0 0 0.040
0 1 0 0.050
0 0 1 0.075
-1 0 0 0.040
0 -1 0 0.050
0 0 -1 0.075

loop_
_geom_angle_atom_site_label_1
_geom_angle_atom_site_label_2
_geom_angle_atom_site_label_3
_geom_angle
C10 Fe1 C2 120.04(19)
C10 Fe1 C9 40.4(2)
C2 Fe1 C9 106.99(19)
C10 Fe1 C1 157.31(19)
C2 Fe1 C1 41.38(19)
C9 Fe1 C1 122.9(2)
C10 Fe1 C8 68.3(2)
C2 Fe1 C8 124.7(2)
C9 Fe1 C8 40.7(2)
C1 Fe1 C8 109.2(2)
C10 Fe1 C5 159.2(2)
C2 Fe1 C5 69.28(18)
C9 Fe1 C5 159.4(2)
C1 Fe1 C5 41.03(19)
C8 Fe1 C5 123.8(2)
C10 Fe1 C3 105.8(2)
C2 Fe1 C3 40.6(2)
C9 Fe1 C3 122.8(2)
C1 Fe1 C3 68.5(2)
C8 Fe1 C3 160.3(2)
C5 Fe1 C3 68.3(2)
C10 Fe1 C12 68.47(19)
C2 Fe1 C12 161.9(2)
C9 Fe1 C12 68.31(19)
C1 Fe1 C12 125.36(19)
C8 Fe1 C12 40.6(2)
C5 Fe1 C12 108.64(19)
C3 Fe1 C12 156.7(2)
C10 Fe1 C11 40.9(2)
C2 Fe1 C11 155.59(19)
C9 Fe1 C11 68.43(19)
C1 Fe1 C11 161.07(19)
C8 Fe1 C11 68.4(2)
C5 Fe1 C11 123.43(19)
C3 Fe1 C11 120.3(2)
C12 Fe1 C11 40.69(19)
C10 Fe1 C4 122.5(2)
C2 Fe1 C4 68.71(19)
C9 Fe1 C4 158.9(2)
C1 Fe1 C4 68.33(19)
C8 Fe1 C4 158.4(2)
C5 Fe1 C4 40.2(2)
C3 Fe1 C4 40.65(19)
C12 Fe1 C4 122.0(2)
C11 Fe1 C4 106.5(2)
C20 Fe2 C24 41.3(3)
C20 Fe2 C13 108.2(2)
C24 Fe2 C13 122.7(3)
C20 Fe2 C21 39.5(3)
C24 Fe2 C21 67.7(3)
C13 Fe2 C21 124.3(2)
C20 Fe2 C14 122.3(2)
C24 Fe2 C14 158.9(3)
C13 Fe2 C14 41.24(19)
C21 Fe2 C14 108.0(2)
C20 Fe2 C23 68.0(3)
C24 Fe2 C23 40.5(3)
C13 Fe2 C23 158.7(2)
C21 Fe2 C23 67.1(2)
C14 Fe2 C23 158.8(3)
C20 Fe2 C22 66.6(3)
C24 Fe2 C22 67.6(3)
C13 Fe2 C22 159.6(2)
C21 Fe2 C22 39.3(2)
C14 Fe2 C22 123.1(2)
C23 Fe2 C22 40.1(3)
C20 Fe2 C17 125.1(2)
C24 Fe2 C17 107.9(2)
C13 Fe2 C17 41.04(18)
C21 Fe2 C17 160.9(2)
C14 Fe2 C17 68.89(19)
C23 Fe2 C17 122.6(2)
C22 Fe2 C17 158.2(2)
C20 Fe2 C16 161.0(3)
C24 Fe2 C16 123.5(3)
C13 Fe2 C16 68.5(2)
C21 Fe2 C16 157.7(2)
C14 Fe2 C16 68.4(2)
C23 Fe2 C16 107.8(2)
C22 Fe2 C16 122.9(2)
C17 Fe2 C16 40.3(2)
C20 Fe2 C15 157.4(3)
C24 Fe2 C15 159.4(3)
C13 Fe2 C15 68.7(2)
C21 Fe2 C15 122.5(2)
C14 Fe2 C15 40.61(19)
C23 Fe2 C15 123.1(2)
C22 Fe2 C15 107.9(2)
C17 Fe2 C15 68.2(2)
C16 Fe2 C15 40.5(2)
C9 C10 C11 108.4(4)
C9 C10 Fe1 69.9(3)
C11 C10 Fe1 70.1(3)
C9 C10 H10 125.8
C11 C10 H10 125.8
Fe1 C10 H10 125.9
C5 C1 C2 107.8(4)
C5 C1 C6 125.6(4)
C2 C1 C6 126.4(4)
C5 C1 Fe1 69.8(3)
C2 C1 Fe1 69.1(2)
C6 C1 Fe1 122.9(3)
C3 C2 C1 107.3(4)
C3 C2 Fe1 70.2(3)
C1 C2 Fe1 69.5(2)
C3 C2 H2 126.6
C1 C2 H2 126.1
Fe1 C2 H2 125.5
C8 C12 C11 108.0(4)
C8 C12 Fe1 69.5(3)
C11 C12 Fe1 69.4(3)
C8 C12 H12 125.8
C11 C12 H12 126.1
Fe1 C12 H12 126.1
C15 C14 C13 108.1(4)
C15 C14 Fe2 70.7(3)
C13 C14 Fe2 69.1(3)
C15 C14 H14 125.9
C13 C14 H14 126.1
Fe2 C14 H14 125.5
O2 C18 C13 120.2(5)
O2 C18 C19 121.5(5)
C13 C18 C19 118.3(4)
C4 C3 C2 108.7(4)
C4 C3 Fe1 69.9(3)
C2 C3 Fe1 69.3(3)
C4 C3 H3 125.7
C2 C3 H3 125.7
Fe1 C3 H3 126.8
C17 C13 C14 107.8(4)
C17 C13 C18 124.0(4)
C14 C13 C18 127.9(4)
C17 C13 Fe2 70.4(3)
C14 C13 Fe2 69.6(3)
C18 C13 Fe2 121.0(3)
C12 C11 C10 107.4(4)
C12 C11 Fe1 69.9(3)
C10 C11 Fe1 69.0(2)
C12 C11 H11 126.3
C10 C11 H11 126.3
Fe1 C11 H11 126.6
C14 C15 C16 107.8(4)
C14 C15 Fe2 68.7(3)
C16 C15 Fe2 69.6(3)
C14 C15 H15 126.2
C16 C15 H15 126.0
Fe2 C15 H15 127.4
C4 C5 C1 107.9(4)
C4 C5 Fe1 70.1(3)
C1 C5 Fe1 69.2(2)
C4 C5 H5 126.0
C1 C5 H5 126.1
Fe1 C5 H5 126.8
C10 C9 C8 108.4(4)
C10 C9 Fe1 69.7(3)
C8 C9 Fe1 70.2(3)
C10 C9 H9 125.9
C8 C9 H9 125.6
Fe1 C9 H9 125.8
C16 C17 C13 107.8(4)
C16 C17 Fe2 70.1(3)
C13 C17 Fe2 68.5(3)
C16 C17 H17 126.0
C13 C17 H17 126.2
Fe2 C17 H17 126.6
C9 C8 C12 107.8(4)
C9 C8 Fe1 69.2(3)
C12 C8 Fe1 69.9(3)
C9 C8 H8 126.1
C12 C8 H8 126.1
Fe1 C8 H8 126.8
C5 C4 C3 108.3(4)
C5 C4 Fe1 69.7(3)
C3 C4 Fe1 69.4(3)
C5 C4 H4 125.7
C3 C4 H4 126.0
Fe1 C4 H4 126.8
C17 C16 C15 108.6(4)
C17 C16 Fe2 69.6(3)
C15 C16 Fe2 69.9(3)
C17 C16 H16 125.8
C15 C16 H16 125.6
Fe2 C16 H16 126.1
C6 C7 Cl1 116.1(4)
C6 C7 H7A 108.1
Cl1 C7 H7A 108.6
C6 C7 H7B 107.8
Cl1 C7 H7B 108.6
H7A C7 H7B 107.5
C22 C23 C24 107.5(5)
C22 C23 Fe2 70.2(3)
C24 C23 Fe2 69.1(3)
C22 C23 H23 125.8
C24 C23 H23 126.8
Fe2 C23 H23 126.2
C22 C21 C20 109.4(6)
C22 C21 Fe2 70.7(3)
C20 C21 Fe2 70.1(3)
C22 C21 H21 125.4
C20 C21 H21 125.3
Fe2 C21 H21 126.0
O1 C6 C1 122.1(5)
O1 C6 C7 121.9(5)
C1 C6 C7 116.0(4)
C18 C19 H19A 109.1
C18 C19 H19B 110.3
H19A C19 H19B 109.5
C18 C19 H19C 109.1
H19A C19 H19C 109.5
H19B C19 H19C 109.5
C20 C24 C23 106.8(5)
C20 C24 Fe2 69.7(3)
C23 C24 Fe2 70.3(3)
C20 C24 H24 126.4
C23 C24 H24 126.8
Fe2 C24 H24 125.0
C21 C22 C23 108.7(6)
C21 C22 Fe2 70.0(3)
C23 C22 Fe2 69.7(3)
C21 C22 H22 125.3
C23 C22 H22 126.0
Fe2 C22 H22 126.1
C21 C20 C24 107.7(6)
C21 C20 Fe2 70.5(3)
C24 C20 Fe2 69.0(3)
C21 C20 H20 126.1
C24 C20 H20 126.3
Fe2 C20 H20 125.2

loop_
_geom_bond_atom_site_label_1
_geom_bond_atom_site_label_2
_geom_bond_distance
Fe1 C10 2.032(5)
Fe1 C2 2.031(4)
Fe1 C9 2.035(5)
Fe1 C1 2.036(4)
Fe1 C8 2.048(5)
Fe1 C5 2.044(5)
Fe1 C3 2.043(5)
Fe1 C12 2.053(5)
Fe1 C11 2.047(4)
Fe1 C4 2.050(5)
Fe2 C20 2.032(6)
Fe2 C24 2.023(6)
Fe2 C13 2.025(5)
Fe2 C21 2.037(5)
Fe2 C14 2.031(5)
Fe2 C23 2.038(5)
Fe2 C22 2.046(5)
Fe2 C17 2.049(5)
Fe2 C16 2.055(5)
Fe2 C15 2.058(5)
Cl1 C7 1.693(6)
O1 C6 1.222(6)
C10 C9 1.405(7)
C10 C11 1.426(7)
C10 H10 0.9299
C1 C5 1.430(7)
C1 C2 1.437(6)
C1 C6 1.458(7)
C2 C3 1.413(7)
C2 H2 0.9299
O2 C18 1.229(6)
C12 C8 1.421(7)
C12 C11 1.426(7)
C12 H12 0.9300
C14 C15 1.419(7)
C14 C13 1.428(6)
C14 H14 0.9300
C18 C13 1.474(7)
C18 C19 1.499(7)
C3 C4 1.422(7)
C3 H3 0.9301
C13 C17 1.428(6)
C11 H11 0.9299
C15 C16 1.424(7)
C15 H15 0.9300
C5 C4 1.407(7)
C5 H5 0.9300
C9 C8 1.420(7)
C9 H9 0.9301
C17 C16 1.414(7)
C17 H17 0.9300
C8 H8 0.9300
C4 H4 0.9299
C16 H16 0.9299
C7 C6 1.519(7)
C7 H7A 0.9699
C7 H7B 0.9700
C23 C22 1.400(9)
C23 C24 1.407(10)
C23 H23 0.9300
C21 C22 1.372(8)
C21 C20 1.374(9)
C21 H21 0.9300
C19 H19A 0.9600
C19 H19B 0.9600
C19 H19C 0.9601
C24 C20 1.429(10)
C24 H24 0.9300
C22 H22 0.9300
C20 H20 0.9300

loop_
_geom_hbond_atom_site_label_D
_geom_hbond_atom_site_label_H
_geom_hbond_atom_site_label_A
_geom_hbond_site_symmetry_A
_geom_hbond_distance_DH
_geom_hbond_distance_HA
_geom_hbond_distance_DA
_geom_hbond_angle_DHA
C4 H4 O2 4_575 0.93 2.51 3.333(6) 148
C14 H14 O2 1_545 0.93 2.63 3.424(6) 144
C20 H20 Cl1 . 0.93 2.76 3.602(8) 152
